data_1547682
loop_
_publ_author_name
'Benz, Sebastian'
'Mareda, Jiri'
'Besnard, C\'eline'
'Sakai, Naomi'
'Matile, Stefan'

_publ_section_title
;
 Catalysis with chalcogen bonds: neutral benzodiselenazole scaffolds with
 high-precision selenium donors of variable strength
;
_journal_name_full 'Chem. Sci.'
_journal_paper_doi 10.1039/C7SC03866F
_journal_year 2017
_chemical_formula_moiety 'C30 H26 N4 S2 Se2, C H Cl3'
_chemical_formula_sum 'C31 H27 Cl3 N4 S2 Se2'
_chemical_formula_weight 783.95
_space_group_crystal_system monoclinic
_space_group_IT_number 14
_space_group_name_Hall '-P 2ybc'
_space_group_name_H-M_alt 'P 1 21/c 1'
_symmetry_space_group_name_Hall '-P 2ybc'
_symmetry_space_group_name_H-M 'P 1 21/c 1'
_atom_sites_solution_hydrogens geom
_atom_sites_solution_primary dual
_audit_creation_date 2017-01-31
_audit_creation_method
;
Olex2 1.2
(compiled 2017.01.04 svn.r3372 for OlexSys, GUI svn.r5292)
;
_audit_update_record
;
2017-08-11 deposited with the CCDC.
2017-10-06 downloaded from the CCDC.
;
_cell_angle_alpha 90
_cell_angle_beta 117.2300(10)
_cell_angle_gamma 90
_cell_formula_units_Z 4
_cell_length_a 17.9134(2)
_cell_length_b 11.53190(10)
_cell_length_c 18.2586(2)
_cell_measurement_reflns_used 31512
_cell_measurement_temperature 180
_cell_measurement_theta_max 74.2600
_cell_measurement_theta_min 3.8050
_cell_volume 3353.78(7)
_computing_cell_refinement 'CrysAlisPro 1.171.38.43 (Rigaku OD, 2015)'
_computing_data_collection 'CrysAlisPro 1.171.38.43 (Rigaku OD, 2015)'
_computing_data_reduction 'CrysAlisPro 1.171.38.43 (Rigaku OD, 2015)'
_computing_molecular_graphics 'Olex2 (Dolomanov et al., 2009)'
_computing_publication_material 'Olex2 (Dolomanov et al., 2009)'
_computing_structure_refinement 'ShelXL (Sheldrick, 2015)'
_computing_structure_solution 'ShelXT (Sheldrick, 2015)'
_diffrn_ambient_environment air
_diffrn_ambient_temperature 180
_diffrn_detector 'CCD plate'
_diffrn_detector_area_resol_mean 10.4679
_diffrn_detector_type Atlas
_diffrn_measured_fraction_theta_full 1.000
_diffrn_measured_fraction_theta_max 0.991
_diffrn_measurement_details
;
List of Runs (angles in degrees, time in seconds):

  # Type    Start    End  Width  t~exp~   \w     \q     \k     \f   Frames
#--------------------------------------------------------------------------
  1  \w    -44.00  35.00   1.00    1.00    --  -41.08  77.00-180.00   79
  2  \w    -94.00 -68.00   1.00    1.00    --  -41.08 -38.00 -60.00   26
  3  \w   -114.00 -17.00   1.00    1.00    --  -41.08 -38.00  60.00   97
  4  \w     90.00 178.00   1.00    1.50    --  108.11  45.00 -90.00   88
  5  \w    139.00 165.00   1.00    1.50    --  108.11 125.00-180.00   26
  6  \w     76.00 178.00   1.00    1.50    --  108.11  15.00  30.00  102
  7  \w    123.00 159.00   1.00    1.50    --  108.11 125.00 120.00   36
  8  \w     37.00 124.00   1.00    1.50    --  108.11 -30.00 -30.00   87
  9  \w     50.00 112.00   1.00    1.50    --  108.11-125.00 150.00   62
 10  \w   -120.00 -94.00   1.00    1.00    --  -41.08 178.00  30.00   26
 11  \w    -50.00  15.00   1.00    1.00    --  -41.08 105.00  74.00   65
 12  \w   -117.00 -91.00   1.00    1.00    --  -41.08 -77.00  90.00   26
 13  \w   -112.00 -85.00   1.00    1.00    --  -41.08 -77.00 -30.00   27
 14  \w   -116.00  -9.00   1.00    1.00    --  -41.08 -77.00-180.00  107
 15  \w   -112.00  -8.00   1.00    1.00    --  -41.08 -77.00-120.00  104
 16  \w    -79.00  -8.00   1.00    1.00    --  -41.08 -77.00 -30.00   71
 17  \w    -77.00  -8.00   1.00    1.00    --  -41.08 -77.00  30.00   69
 18  \w    -40.00 -11.00   1.00    1.00    --  -41.08 -77.00  90.00   29
 19  \w      2.00  69.00   1.00    1.00    --   41.08 -99.00 -60.00   67
 20  \w      1.00  62.00   1.00    1.00    --   41.08 -99.00  30.00   61
 21  \w     25.00 109.00   1.00    1.50    --  108.11 -94.00 -30.00   84
 22  \w     79.00 105.00   1.00    1.50    --  108.11  61.00   0.00   26
 23  \w     76.00 101.00   1.00    1.50    --  108.11  77.00   0.00   25
 24  \w     79.00 146.00   1.00    1.50    --  108.11  61.00  90.00   67
 25  \w     36.00 109.00   1.00    1.50    --  108.11-125.00-180.00   73
 26  \w     79.00 163.00   1.00    1.50    --  108.11  61.00-180.00   84
 27  \w     79.00 105.00   1.00    1.50    --  108.11  61.00  60.00   26
 28  \w    117.00 143.00   1.00    1.50    --  108.11  77.00 120.00   26
 29  \w     80.00 153.00   1.00    1.50    --  108.11  59.00 160.52   73
 30  \w     79.00 105.00   1.00    1.50    --  108.11  61.00 -60.00   26
 31  \w     76.00 102.00   1.00    1.50    --  108.11  77.00-180.00   26
 32  \w     76.00 105.00   1.00    1.50    --  108.11  77.00 120.00   29
 33  \w    149.00 175.00   1.00    1.50    --  108.11  61.00  60.00   26
 34  \w     79.00 105.00   1.00    1.50    --  108.11  61.00 -90.00   26
 35  \w     79.00 131.00   1.00    1.50    --  108.11  61.00-120.00   52
 36  \w    138.00 169.00   1.00    1.50    --  108.11  77.00   0.00   31
 37  \w     79.00 105.00   1.00    1.50    --  108.11  61.00 120.00   26
 38  \w     76.00 120.00   1.00    1.50    --  108.11  77.00 -60.00   44
 39  \w    133.00 168.00   1.00    1.50    --  108.11  77.00 -60.00   35
 40  \w     76.00 101.00   1.00    1.50    --  108.11  77.00 -90.00   25
 41  \w     76.00 102.00   1.00    1.50    --  108.11  77.00  30.00   26
 42  \w     76.00 101.00   1.00    1.50    --  108.11  77.00 -30.00   25
 43  \w     76.00 122.00   1.00    1.50    --  108.11  77.00-150.00   46
 44  \w     79.00 105.00   1.00    1.50    --  108.11  61.00-150.00   26
 45  \w    121.00 177.00   1.00    1.50    --  108.11  77.00  30.00   56
 46  \w     76.00 177.00   1.00    1.50    --  108.11  77.00  90.00  101
 47  \w     76.00 102.00   1.00    1.50    --  108.11  77.00 150.00   26
 48  \w    145.00 175.00   1.00    1.50    --  108.11  77.00 150.00   30
 49  \w     93.00 119.00   1.00    1.50    --  108.11-125.00 -90.00   26
 50  \w     76.00 102.00   1.00    1.50    --  108.11  77.00-120.00   26
 51  \w     79.00 153.00   1.00    1.50    --  108.11  61.00 150.00   74
 52  \w     79.00 114.00   1.00    1.50    --  108.11  61.00 -30.00   35
 53  \w     79.00 105.00   1.00    1.50    --  108.11  61.00  30.00   26
 54  \w     76.00 105.00   1.00    1.50    --  108.11  77.00  60.00   29
 55  \w     32.00 136.00   1.00    1.50    --  108.11 -77.00-180.00  104
;
_diffrn_measurement_device 'four-circle diffractometer'
_diffrn_measurement_device_type 'SuperNova, Dual, Cu at zero, Atlas'
_diffrn_measurement_method '\w scans'
_diffrn_orient_matrix_type 'CrysAlisPro convention (1999,Acta A55,543-557)'
_diffrn_orient_matrix_UB_11 -0.0761535000
_diffrn_orient_matrix_UB_12 -0.0264035000
_diffrn_orient_matrix_UB_13 -0.0834418000
_diffrn_orient_matrix_UB_21 0.0595591000
_diffrn_orient_matrix_UB_22 -0.0282979000
_diffrn_orient_matrix_UB_23 -0.0373038000
_diffrn_orient_matrix_UB_31 0.0026162000
_diffrn_orient_matrix_UB_32 -0.1278629000
_diffrn_orient_matrix_UB_33 0.0255153000
_diffrn_radiation_monochromator mirror
_diffrn_radiation_probe x-ray
_diffrn_radiation_type CuK\a
_diffrn_radiation_wavelength 1.54184
_diffrn_reflns_av_R_equivalents 0.0313
_diffrn_reflns_av_unetI/netI 0.0141
_diffrn_reflns_Laue_measured_fraction_full 1.000
_diffrn_reflns_Laue_measured_fraction_max 0.991
_diffrn_reflns_limit_h_max 22
_diffrn_reflns_limit_h_min -22
_diffrn_reflns_limit_k_max 13
_diffrn_reflns_limit_k_min -14
_diffrn_reflns_limit_l_max 22
_diffrn_reflns_limit_l_min -22
_diffrn_reflns_number 55832
_diffrn_reflns_point_group_measured_fraction_full 1.000
_diffrn_reflns_point_group_measured_fraction_max 0.991
_diffrn_reflns_theta_full 67.684
_diffrn_reflns_theta_max 74.290
_diffrn_reflns_theta_min 4.703
_diffrn_source 'micro-focus sealed X-ray tube'
_diffrn_source_type 'SuperNova (Cu) X-ray Source'
_exptl_absorpt_coefficient_mu 6.340
_exptl_absorpt_correction_T_max 0.672
_exptl_absorpt_correction_T_min 0.431
_exptl_absorpt_correction_type analytical
_exptl_absorpt_process_details
;
CrysAlisPro 1.171.38.43 (Rigaku Oxford Diffraction, 2015)
Analytical numeric absorption correction using a multifaceted crystal
            model based on expressions derived by R.C. Clark & J.S. Reid.
(Clark, R. C. & Reid, J. S. (1995). Acta Cryst. A51, 887-897)
Empirical absorption correction using spherical harmonics,
 implemented in SCALE3 ABSPACK scaling algorithm.
;
_exptl_crystal_colour colourless
_exptl_crystal_colour_primary colourless
_exptl_crystal_density_diffrn 1.553
_exptl_crystal_description prism
_exptl_crystal_F_000 1568
_exptl_crystal_size_max 0.205
_exptl_crystal_size_mid 0.127
_exptl_crystal_size_min 0.077
_refine_diff_density_max 1.035
_refine_diff_density_min -1.171
_refine_diff_density_rms 0.082
_refine_ls_extinction_method none
_refine_ls_goodness_of_fit_ref 1.039
_refine_ls_hydrogen_treatment constr
_refine_ls_matrix_type full
_refine_ls_number_parameters 404
_refine_ls_number_reflns 6780
_refine_ls_number_restraints 36
_refine_ls_restrained_S_all 1.038
_refine_ls_R_factor_all 0.0423
_refine_ls_R_factor_gt 0.0395
_refine_ls_shift/su_max 0.001
_refine_ls_shift/su_mean 0.000
_refine_ls_structure_factor_coef Fsqd
_refine_ls_weighting_details 'w=1/[\s^2^(Fo^2^)+(0.0664P)^2^+4.2380P] where P=(Fo^2^+2Fc^2^)/3'
_refine_ls_weighting_scheme calc
_refine_ls_wR_factor_gt 0.1109
_refine_ls_wR_factor_ref 0.1146
_reflns_Friedel_coverage 0.000
_reflns_number_gt 6254
_reflns_number_total 6780
_reflns_threshold_expression 'I > 2\s(I)'
_cod_data_source_file c7sc03866f2.cif
_cod_data_source_block sb420_2
_cod_database_code 1547682
_shelx_shelxl_version_number 2016/6
_chemical_oxdiff_formula 'C31 H27 Cl3 N4 S2 Se2'
_shelx_space_group_comment
;
The symmetry employed for this shelxl refinement is uniquely defined
by the following loop, which should always be used as a source of
symmetry information in preference to the above space-group names.
They are only intended as comments.
;
_reflns_odcompleteness_completeness 99.97
_reflns_odcompleteness_iscentric 1
_reflns_odcompleteness_theta 66.97
_olex2_refinement_description
;
1. Fixed Uiso
 At 1.2 times of:
  All C(H) groups
 At 1.5 times of:
  All C(H,H,H) groups
2. Uiso/Uaniso restraints and constraints
Uanis(C2) = Uanis(C1)
3. Rigid body (RIGU) restrains
 Cl1, Cl3, Cl2, C1
 with sigma for 1-2 distances of 0.004 and sigma for 1-3 distances of 0.004
 Cl4, Cl6, Cl5, C2
 with sigma for 1-2 distances of 0.004 and sigma for 1-3 distances of 0.004
4. Others
 Sof(Cl1)=Sof(Cl3)=Sof(Cl2)=Sof(C1)=Sof(H1)=1-FVAR(1)
 Sof(Cl4)=Sof(Cl6)=Sof(Cl5)=Sof(C2)=Sof(H2)=FVAR(1)
5.a Free rotating group:
 Cl1(Cl3,Cl2,C1), Cl4(Cl6,Cl5,C2)
5.b Ternary CH refined with riding coordinates:
 C1(H1), C2(H2)
5.c Aromatic/amide H refined with riding coordinates:
 C6(H6), C7(H7), C9(H9), C10(H10), C30(H30), C31(H31), C33(H33), C34(H34)
5.d Idealised Me refined as rotating group:
 C12(H12A,H12B,H12C), C13(H13A,H13B,H13C), C14(H14A,H14B,H14C), C36(H36A,H36B,
 H36C), C37(H37A,H37B,H37C), C38(H38A,H38B,H38C)
;
_olex2_submission_special_instructions 'No special instructions were received'
_oxdiff_exptl_absorpt_empirical_details
;
Empirical correction (ABSPACK) includes:
- Absorption correction using spherical harmonics
- Frame scaling
;
_oxdiff_exptl_absorpt_empirical_full_max 1.311
_oxdiff_exptl_absorpt_empirical_full_min 0.762

loop_
_space_group_symop_operation_xyz
'x, y, z'
'-x, y+1/2, -z+1/2'
'-x, -y, -z'
'x, -y-1/2, z-1/2'

loop_
_atom_site_label
_atom_site_type_symbol
_atom_site_fract_x
_atom_site_fract_y
_atom_site_fract_z
_atom_site_U_iso_or_equiv
_atom_site_adp_type
_atom_site_occupancy
_atom_site_site_symmetry_order
_atom_site_calc_flag
_atom_site_refinement_flags_posn
_atom_site_refinement_flags_adp
_atom_site_refinement_flags_occupancy
_atom_site_disorder_assembly
_atom_site_disorder_group
Se1 Se 0.40405(2) 0.72528(3) 0.41220(2) 0.03489(10) Uani 1 1 d . . . . .
Se2 Se 0.44119(2) 0.46622(3) 0.30553(2) 0.03470(10) Uani 1 1 d . . . . .
S4 S 0.43474(5) 0.92607(7) 0.54297(5) 0.04819(19) Uani 1 1 d . . . . .
S28 S 0.53159(5) 0.25527(8) 0.26497(6) 0.0495(2) Uani 1 1 d . . . . .
N15 N 0.54949(16) 0.77406(19) 0.55231(15) 0.0360(5) Uani 1 1 d . . . . .
N19 N 0.76746(19) 0.7007(3) 0.6849(2) 0.0581(7) Uani 1 1 d . . . . .
N22 N 0.8061(2) 0.4357(3) 0.5684(3) 0.0735(11) Uani 1 1 d . . . . .
N24 N 0.60552(15) 0.3968(2) 0.39286(16) 0.0381(5) Uani 1 1 d . . . . .
C3 C 0.47254(18) 0.8080(2) 0.51098(17) 0.0357(6) Uani 1 1 d . . . . .
C5 C 0.3269(2) 0.9264(3) 0.4698(2) 0.0413(6) Uani 1 1 d . . . . .
C6 C 0.2959(2) 1.0095(3) 0.4091(2) 0.0471(7) Uani 1 1 d . . . . .
H6 H 0.332449 1.065605 0.404703 0.057 Uiso 1 1 calc R . . . .
C7 C 0.2109(2) 1.0110(3) 0.3543(2) 0.0499(7) Uani 1 1 d . . . . .
H7 H 0.190216 1.069343 0.313035 0.060 Uiso 1 1 calc R . . . .
C8 C 0.1546(2) 0.9300(3) 0.3577(2) 0.0434(7) Uani 1 1 d . . . . .
C9 C 0.1881(2) 0.8484(3) 0.4204(3) 0.0564(9) Uani 1 1 d . . . . .
H9 H 0.151777 0.792065 0.425027 0.068 Uiso 1 1 calc R . . . .
C10 C 0.2722(2) 0.8460(3) 0.4763(3) 0.0566(9) Uani 1 1 d . . . . .
H10 H 0.292760 0.789654 0.518955 0.068 Uiso 1 1 calc R . . . .
C11 C 0.0610(2) 0.9297(3) 0.2975(2) 0.0521(8) Uani 1 1 d . . . . .
C12 C 0.0414(3) 0.9979(5) 0.2192(3) 0.0773(13) Uani 1 1 d . . . . .
H12A H 0.056505 1.079547 0.233151 0.116 Uiso 1 1 calc GR . . . .
H12B H -0.018651 0.992042 0.181269 0.116 Uiso 1 1 calc GR . . . .
H12C H 0.073863 0.966091 0.192796 0.116 Uiso 1 1 calc GR . . . .
C13 C 0.0298(4) 0.8071(4) 0.2722(4) 0.104(2) Uani 1 1 d . . . . .
H13A H 0.063786 0.769009 0.249744 0.156 Uiso 1 1 calc GR . . . .
H13B H -0.029040 0.809079 0.230079 0.156 Uiso 1 1 calc GR . . . .
H13C H 0.034351 0.763939 0.320271 0.156 Uiso 1 1 calc GR . . . .
C14 C 0.0134(3) 0.9865(7) 0.3395(4) 0.106(2) Uani 1 1 d . . . . .
H14A H -0.046218 0.992730 0.300035 0.158 Uiso 1 1 calc GR . . . .
H14B H 0.036283 1.064129 0.358724 0.158 Uiso 1 1 calc GR . . . .
H14C H 0.019643 0.939158 0.386489 0.158 Uiso 1 1 calc GR . . . .
C16 C 0.56716(17) 0.6800(2) 0.51528(16) 0.0323(5) Uani 1 1 d . . . . .
C17 C 0.64675(17) 0.6275(2) 0.54871(17) 0.0347(6) Uani 1 1 d . . . . .
C18 C 0.71354(19) 0.6693(3) 0.62485(19) 0.0409(6) Uani 1 1 d . . . . .
C20 C 0.66091(18) 0.5335(2) 0.50815(19) 0.0354(6) Uani 1 1 d . . . . .
C21 C 0.7417(2) 0.4783(3) 0.5416(2) 0.0474(7) Uani 1 1 d . . . . .
C23 C 0.59536(18) 0.4916(2) 0.43433(17) 0.0338(5) Uani 1 1 d . . . . .
C25 C 0.51594(17) 0.5436(2) 0.40182(17) 0.0328(5) Uani 1 1 d . . . . .
C26 C 0.50186(17) 0.6377(2) 0.44170(16) 0.0316(5) Uani 1 1 d . . . . .
C27 C 0.53679(18) 0.3707(2) 0.32852(18) 0.0364(6) Uani 1 1 d . . . . .
C29 C 0.4214(2) 0.2470(3) 0.20129(19) 0.0418(6) Uani 1 1 d . . . . .
C30 C 0.3730(2) 0.1759(3) 0.2230(2) 0.0515(8) Uani 1 1 d . . . . .
H30 H 0.398704 0.128616 0.270744 0.062 Uiso 1 1 calc R . . . .
C31 C 0.2863(2) 0.1733(3) 0.1747(2) 0.0536(8) Uani 1 1 d . . . . .
H31 H 0.253481 0.123736 0.190157 0.064 Uiso 1 1 calc R . . . .
C32 C 0.2466(2) 0.2414(3) 0.1047(2) 0.0462(7) Uani 1 1 d . . . . .
C33 C 0.2976(2) 0.3104(3) 0.0833(2) 0.0501(8) Uani 1 1 d . . . . .
H33 H 0.272339 0.357123 0.035226 0.060 Uiso 1 1 calc R . . . .
C34 C 0.3834(2) 0.3128(3) 0.1299(2) 0.0468(7) Uani 1 1 d . . . . .
H34 H 0.416701 0.359456 0.113210 0.056 Uiso 1 1 calc R . . . .
C35 C 0.1514(2) 0.2462(4) 0.0547(2) 0.0568(9) Uani 1 1 d . . . . .
C36 C 0.1085(3) 0.1593(8) 0.0848(4) 0.138(3) Uani 1 1 d . . . . .
H36A H 0.047567 0.165499 0.051365 0.207 Uiso 1 1 calc GR . . . .
H36B H 0.123461 0.175289 0.142536 0.207 Uiso 1 1 calc GR . . . .
H36C H 0.126772 0.080851 0.079864 0.207 Uiso 1 1 calc GR . . . .
C37 C 0.1249(3) 0.2264(5) -0.0369(3) 0.0771(13) Uani 1 1 d . . . . .
H37A H 0.142529 0.148825 -0.044639 0.116 Uiso 1 1 calc GR . . . .
H37B H 0.151370 0.284799 -0.056402 0.116 Uiso 1 1 calc GR . . . .
H37C H 0.063673 0.232810 -0.068363 0.116 Uiso 1 1 calc GR . . . .
C38 C 0.1232(3) 0.3699(5) 0.0638(3) 0.0913(17) Uani 1 1 d . . . . .
H38A H 0.138365 0.384643 0.121770 0.137 Uiso 1 1 calc GR . . . .
H38B H 0.062185 0.376563 0.030654 0.137 Uiso 1 1 calc GR . . . .
H38C H 0.151049 0.426719 0.044678 0.137 Uiso 1 1 calc GR . . . .
Cl1 Cl 0.2336(3) 0.6003(3) 0.2315(3) 0.117(2) Uani 0.400(4) 1 d . U P A -1
Cl3 Cl 0.2589(2) 0.8355(4) 0.1861(4) 0.131(2) Uani 0.400(4) 1 d G U P A -1
Cl2 Cl 0.1006(2) 0.7137(4) 0.0871(2) 0.1115(17) Uani 0.400(4) 1 d G U P A -1
C1 C 0.18474(19) 0.7342(3) 0.18732(18) 0.0843(19) Uani 0.400(4) 1 d G U P A -1
H1 H 0.160740 0.767070 0.222704 0.101 Uiso 0.400(4) 1 calc R . P A -1
Cl4 Cl 0.25102(15) 0.86699(17) 0.22474(13) 0.0815(7) Uani 0.600(4) 1 d . U P A -2
Cl6 Cl 0.25685(16) 0.62791(17) 0.1731(2) 0.1171(13) Uani 0.600(4) 1 d G U P A -2
Cl5 Cl 0.11931(14) 0.7817(3) 0.06729(14) 0.1235(15) Uani 0.600(4) 1 d G U P A -2
C2 C 0.22717(11) 0.7730(2) 0.13984(10) 0.0843(19) Uani 0.600(4) 1 d G U P A -2
H2 H 0.260712 0.799152 0.111649 0.101 Uiso 0.600(4) 1 calc R . P A -2

loop_
_atom_site_aniso_label
_atom_site_aniso_U_11
_atom_site_aniso_U_22
_atom_site_aniso_U_33
_atom_site_aniso_U_23
_atom_site_aniso_U_13
_atom_site_aniso_U_12
Se1 0.03714(17) 0.03131(17) 0.03774(17) -0.00164(11) 0.01843(13) 0.00235(11)
Se2 0.04070(17) 0.03048(17) 0.03549(17) -0.00178(11) 0.01965(13) 0.00082(11)
S4 0.0512(4) 0.0377(4) 0.0561(4) -0.0135(3) 0.0250(4) 0.0037(3)
S28 0.0522(4) 0.0440(4) 0.0590(5) -0.0166(4) 0.0311(4) 0.0012(3)
N15 0.0433(13) 0.0267(12) 0.0405(12) -0.0018(9) 0.0214(10) -0.0022(9)
N19 0.0503(16) 0.0515(17) 0.0590(18) -0.0082(14) 0.0133(14) -0.0017(13)
N22 0.0415(16) 0.0465(17) 0.114(3) -0.0071(18) 0.0193(18) 0.0027(14)
N24 0.0429(12) 0.0293(12) 0.0482(13) -0.0015(10) 0.0260(11) -0.0004(10)
C3 0.0428(14) 0.0291(13) 0.0403(14) -0.0018(11) 0.0235(12) -0.0017(11)
C5 0.0476(16) 0.0307(14) 0.0538(17) -0.0068(12) 0.0303(14) 0.0027(12)
C6 0.0531(18) 0.0344(15) 0.0593(19) -0.0029(14) 0.0305(16) -0.0078(13)
C7 0.0555(19) 0.0367(16) 0.0573(19) 0.0048(14) 0.0255(16) -0.0052(14)
C8 0.0482(16) 0.0306(14) 0.0593(18) -0.0065(13) 0.0314(15) -0.0016(12)
C9 0.0533(19) 0.0409(18) 0.087(3) 0.0139(17) 0.0426(19) 0.0001(14)
C10 0.060(2) 0.0410(18) 0.081(2) 0.0165(17) 0.0422(19) 0.0066(15)
C11 0.0512(18) 0.0442(18) 0.064(2) -0.0096(15) 0.0295(16) -0.0098(14)
C12 0.051(2) 0.080(3) 0.090(3) 0.026(3) 0.022(2) 0.009(2)
C13 0.111(4) 0.056(3) 0.090(4) -0.005(2) -0.003(3) -0.032(3)
C14 0.042(2) 0.179(6) 0.097(4) -0.052(4) 0.033(2) -0.009(3)
C16 0.0404(13) 0.0248(12) 0.0369(13) 0.0019(10) 0.0221(11) -0.0022(10)
C17 0.0368(13) 0.0289(13) 0.0386(14) 0.0024(11) 0.0173(11) -0.0035(10)
C18 0.0427(15) 0.0311(14) 0.0471(16) -0.0006(12) 0.0190(14) -0.0009(12)
C20 0.0360(13) 0.0256(13) 0.0467(15) 0.0024(11) 0.0206(12) 0.0002(10)
C21 0.0388(16) 0.0304(15) 0.068(2) -0.0050(14) 0.0198(15) -0.0031(12)
C23 0.0401(14) 0.0249(12) 0.0428(14) 0.0019(11) 0.0246(12) -0.0013(10)
C25 0.0385(13) 0.0295(13) 0.0361(13) 0.0038(10) 0.0221(11) -0.0011(10)
C26 0.0386(13) 0.0255(12) 0.0352(13) 0.0031(10) 0.0208(11) -0.0004(10)
C27 0.0454(15) 0.0273(13) 0.0452(15) -0.0008(11) 0.0281(13) 0.0005(11)
C29 0.0540(17) 0.0348(15) 0.0443(16) -0.0110(12) 0.0291(14) -0.0026(13)
C30 0.062(2) 0.0486(19) 0.0455(17) 0.0080(14) 0.0258(15) -0.0032(15)
C31 0.060(2) 0.056(2) 0.0489(18) 0.0088(15) 0.0281(16) -0.0092(16)
C32 0.0564(18) 0.0459(17) 0.0392(15) -0.0031(13) 0.0245(14) -0.0021(14)
C33 0.066(2) 0.0461(18) 0.0428(16) 0.0056(14) 0.0287(15) -0.0007(16)
C34 0.064(2) 0.0391(16) 0.0481(17) -0.0004(13) 0.0347(16) -0.0058(14)
C35 0.055(2) 0.065(2) 0.0479(19) -0.0010(16) 0.0214(16) -0.0022(17)
C36 0.059(3) 0.187(8) 0.136(6) 0.080(5) 0.016(3) -0.028(4)
C37 0.074(3) 0.087(3) 0.054(2) -0.021(2) 0.015(2) 0.009(2)
C38 0.070(3) 0.109(4) 0.087(3) -0.036(3) 0.030(3) 0.014(3)
Cl1 0.103(3) 0.081(2) 0.100(3) 0.0001(19) -0.012(2) -0.0155(19)
Cl3 0.078(2) 0.113(4) 0.147(5) 0.030(4) 0.004(3) -0.021(2)
Cl2 0.0576(19) 0.154(4) 0.086(3) 0.020(2) 0.0004(17) 0.001(2)
C1 0.062(3) 0.126(5) 0.071(4) -0.002(4) 0.037(3) 0.024(4)
Cl4 0.0934(15) 0.0789(13) 0.0619(11) -0.0005(9) 0.0266(10) 0.0275(11)
Cl6 0.1011(17) 0.0639(13) 0.147(3) -0.0135(15) 0.0222(17) -0.0048(12)
Cl5 0.0644(13) 0.217(5) 0.0709(14) -0.0247(19) 0.0149(11) 0.0122(19)
C2 0.062(3) 0.126(5) 0.071(4) -0.002(4) 0.037(3) 0.024(4)

loop_
_atom_type_symbol
_atom_type_description
_atom_type_scat_dispersion_real
_atom_type_scat_dispersion_imag
_atom_type_scat_source
C C 0.0181 0.0091 'International Tables Vol C Tables 4.2.6.8 and 6.1.1.4'
H H 0.0000 0.0000 'International Tables Vol C Tables 4.2.6.8 and 6.1.1.4'
Cl Cl 0.3639 0.7018 'International Tables Vol C Tables 4.2.6.8 and 6.1.1.4'
N N 0.0311 0.0180 'International Tables Vol C Tables 4.2.6.8 and 6.1.1.4'
S S 0.3331 0.5567 'International Tables Vol C Tables 4.2.6.8 and 6.1.1.4'
Se Se -0.7943 1.1372 'International Tables Vol C Tables 4.2.6.8 and 6.1.1.4'

loop_
_exptl_crystal_face_index_h
_exptl_crystal_face_index_k
_exptl_crystal_face_index_l
_exptl_crystal_face_perp_dist
1 0 0 0.0383
0 1 0 0.0633
0 -1 0 0.0633
0 0 1 0.0738
0 0 -1 0.0738
-1 0 0 0.0383

loop_
_geom_angle_atom_site_label_1
_geom_angle_atom_site_label_2
_geom_angle_atom_site_label_3
_geom_angle
C26 Se1 C3 83.42(12)
C25 Se2 C27 83.39(12)
C3 S4 C5 101.91(14)
C27 S28 C29 100.47(14)
C3 N15 C16 111.8(2)
C27 N24 C23 111.8(2)
S4 C3 Se1 121.92(16)
N15 C3 Se1 116.9(2)
N15 C3 S4 121.1(2)
C6 C5 S4 120.5(2)
C6 C5 C10 119.5(3)
C10 C5 S4 120.0(3)
C5 C6 H6 120.2
C5 C6 C7 119.7(3)
C7 C6 H6 120.2
C6 C7 H7 118.8
C6 C7 C8 122.4(3)
C8 C7 H7 118.8
C7 C8 C11 123.2(3)
C9 C8 C7 116.2(3)
C9 C8 C11 120.6(3)
C8 C9 H9 118.8
C10 C9 C8 122.4(3)
C10 C9 H9 118.8
C5 C10 H10 120.1
C9 C10 C5 119.8(3)
C9 C10 H10 120.1
C8 C11 C14 108.6(3)
C12 C11 C8 112.3(3)
C12 C11 C14 107.8(4)
C13 C11 C8 110.7(4)
C13 C11 C12 107.5(4)
C13 C11 C14 109.9(5)
C11 C12 H12A 109.5
C11 C12 H12B 109.5
C11 C12 H12C 109.5
H12A C12 H12B 109.5
H12A C12 H12C 109.5
H12B C12 H12C 109.5
C11 C13 H13A 109.5
C11 C13 H13B 109.5
C11 C13 H13C 109.5
H13A C13 H13B 109.5
H13A C13 H13C 109.5
H13B C13 H13C 109.5
C11 C14 H14A 109.5
C11 C14 H14B 109.5
C11 C14 H14C 109.5
H14A C14 H14B 109.5
H14A C14 H14C 109.5
H14B C14 H14C 109.5
N15 C16 C17 122.5(3)
N15 C16 C26 117.4(2)
C26 C16 C17 120.1(2)
C16 C17 C18 120.3(3)
C20 C17 C16 119.8(3)
C20 C17 C18 119.9(3)
N19 C18 C17 178.6(4)
C17 C20 C21 120.6(3)
C17 C20 C23 119.9(3)
C23 C20 C21 119.5(3)
N22 C21 C20 179.3(4)
N24 C23 C20 122.2(3)
N24 C23 C25 117.9(3)
C25 C23 C20 119.9(3)
C23 C25 Se2 110.1(2)
C26 C25 Se2 129.6(2)
C26 C25 C23 120.3(3)
C16 C26 Se1 110.37(19)
C25 C26 Se1 129.7(2)
C25 C26 C16 120.0(3)
S28 C27 Se2 121.62(17)
N24 C27 Se2 116.8(2)
N24 C27 S28 121.5(2)
C30 C29 S28 120.1(3)
C30 C29 C34 119.6(3)
C34 C29 S28 120.3(3)
C29 C30 H30 120.1
C29 C30 C31 119.9(3)
C31 C30 H30 120.1
C30 C31 H31 119.2
C32 C31 C30 121.6(3)
C32 C31 H31 119.2
C31 C32 C33 117.1(3)
C31 C32 C35 122.3(3)
C33 C32 C35 120.6(3)
C32 C33 H33 119.0
C34 C33 C32 121.9(3)
C34 C33 H33 119.0
C29 C34 H34 120.1
C33 C34 C29 119.9(3)
C33 C34 H34 120.1
C32 C35 C37 110.6(3)
C32 C35 C38 107.5(3)
C36 C35 C32 112.0(4)
C36 C35 C37 110.0(5)
C36 C35 C38 109.1(5)
C37 C35 C38 107.5(4)
C35 C36 H36A 109.5
C35 C36 H36B 109.5
C35 C36 H36C 109.5
H36A C36 H36B 109.5
H36A C36 H36C 109.5
H36B C36 H36C 109.5
C35 C37 H37A 109.5
C35 C37 H37B 109.5
C35 C37 H37C 109.5
H37A C37 H37B 109.5
H37A C37 H37C 109.5
H37B C37 H37C 109.5
C35 C38 H38A 109.5
C35 C38 H38B 109.5
C35 C38 H38C 109.5
H38A C38 H38B 109.5
H38A C38 H38C 109.5
H38B C38 H38C 109.5
Cl1 C1 H1 107.7
Cl3 C1 Cl1 111.2
Cl3 C1 H1 107.7
Cl2 C1 Cl1 111.2
Cl2 C1 Cl3 111.2
Cl2 C1 H1 107.7
Cl4 C2 Cl6 111.2
Cl4 C2 Cl5 111.2
Cl4 C2 H2 107.7
Cl6 C2 Cl5 111.2
Cl6 C2 H2 107.7
Cl5 C2 H2 107.7

loop_
_geom_bond_atom_site_label_1
_geom_bond_atom_site_label_2
_geom_bond_distance
Se1 C3 1.909(3)
Se1 C26 1.875(3)
Se2 C25 1.878(3)
Se2 C27 1.914(3)
S4 C3 1.737(3)
S4 C5 1.776(3)
S28 C27 1.740(3)
S28 C29 1.777(3)
N15 C3 1.293(4)
N15 C16 1.389(3)
N19 C18 1.139(4)
N22 C21 1.138(5)
N24 C23 1.388(4)
N24 C27 1.289(4)
C5 C6 1.376(5)
C5 C10 1.392(5)
C6 H6 0.9500
C6 C7 1.387(5)
C7 H7 0.9500
C7 C8 1.396(4)
C8 C9 1.389(5)
C8 C11 1.527(5)
C9 H9 0.9500
C9 C10 1.380(5)
C10 H10 0.9500
C11 C12 1.526(6)
C11 C13 1.512(5)
C11 C14 1.530(6)
C12 H12A 0.9800
C12 H12B 0.9800
C12 H12C 0.9800
C13 H13A 0.9800
C13 H13B 0.9800
C13 H13C 0.9800
C14 H14A 0.9800
C14 H14B 0.9800
C14 H14C 0.9800
C16 C17 1.406(4)
C16 C26 1.404(4)
C17 C18 1.440(4)
C17 C20 1.400(4)
C20 C21 1.436(4)
C20 C23 1.407(4)
C23 C25 1.401(4)
C25 C26 1.393(4)
C29 C30 1.377(5)
C29 C34 1.388(5)
C30 H30 0.9500
C30 C31 1.391(5)
C31 H31 0.9500
C31 C32 1.388(5)
C32 C33 1.396(5)
C32 C35 1.523(5)
C33 H33 0.9500
C33 C34 1.375(5)
C34 H34 0.9500
C35 C36 1.510(7)
C35 C37 1.533(5)
C35 C38 1.548(6)
C36 H36A 0.9800
C36 H36B 0.9800
C36 H36C 0.9800
C37 H37A 0.9800
C37 H37B 0.9800
C37 H37C 0.9800
C38 H38A 0.9800
C38 H38B 0.9800
C38 H38C 0.9800
Cl1 C1 1.7764
Cl3 C1 1.7763
Cl2 C1 1.7758
C1 H1 1.0000
Cl4 C2 1.7761
Cl6 C2 1.7763
Cl5 C2 1.7764
C2 H2 1.0000

loop_
_exptl_oxdiff_crystal_face_indexfrac_h
_exptl_oxdiff_crystal_face_indexfrac_k
_exptl_oxdiff_crystal_face_indexfrac_l
_exptl_oxdiff_crystal_face_x
_exptl_oxdiff_crystal_face_y
_exptl_oxdiff_crystal_face_z
0.9945 0.0109 0.0074 -0.0766 0.0586 0.0014
-0.0316 0.9992 0.0030 -0.0242 -0.0303 -0.1278
0.0316 -0.9992 -0.0030 0.0242 0.0303 0.1278
-0.0090 0.0046 1.0029 -0.0831 -0.0381 0.0250
0.0090 -0.0046 -1.0029 0.0831 0.0381 -0.0250
-0.9945 -0.0109 -0.0074 0.0766 -0.0586 -0.0014
